data_2008508
loop_
_publ_author_name
'Umehara, Misao'
'Hosomi, Hiroyuki'
'Ohba, Shigeru'

_publ_section_title
;
 3-Bromo-4-methylbicyclo[6.3.0]undecane-2,6-dione, (I),
 5-bromo-4-methylbicyclo[6.3.0]undecane-2,6-dione, (II),
 3,5-dibromo-4-methylbicyclo[6.3.0]undecane-2,6-dione, (III), and
 1,7-dibromo-4-methylbicyclo[6.3.0]undecane-2,6-dione, (IV)
;
_journal_issue 5
_journal_name_full 'Acta Crystallographica Section C'
_journal_page_first IUC9900040
_journal_paper_doi 10.1107/S0108270199099400
_journal_volume 55
_journal_year 1999
_chemical_formula_moiety 'C12 H16 Br2 O2'
_chemical_formula_sum 'C12 H16 Br2 O2'
_chemical_formula_weight 352.07
_chemical_name_systematic
;
1,7-Dibromo-4-methylbicyclo[6.3.0]undecane-2,6-dione
;
_space_group_IT_number 2
_symmetry_cell_setting triclinic
_symmetry_space_group_name_Hall '-P 1'
_symmetry_space_group_name_H-M 'P -1'
_atom_type_scat_source IntTabIV
_cell_angle_alpha 99.57(3)
_cell_angle_beta 98.31(3)
_cell_angle_gamma 77.20(2)
_cell_formula_units_Z 2
_cell_length_a 7.228(2)
_cell_length_b 15.875(3)
_cell_length_c 5.851(2)
_cell_measurement_reflns_used 25
_cell_measurement_temperature 298
_cell_measurement_theta_max 15.0
_cell_measurement_theta_min 14.8
_cell_volume 641.5(3)
_computing_cell_refinement 'AFC/MSC Diffractometer Control System'
_computing_data_collection 'AFC/MSC Diffractometer Control System (Rigaku Corporation, 1993)'
_computing_data_reduction 'local programs'
_computing_molecular_graphics CRYSTAN-GM
_computing_publication_material CRYSTAN-GM
_computing_structure_refinement CRYSTAN-GM
_computing_structure_solution 'CRYSTAN-GM (Edwards et al., 1996)'
_diffrn_measurement_device_type 'Rigaku AFC-5'
_diffrn_measurement_method \q-2\q
_diffrn_radiation_type MoK\a
_diffrn_radiation_wavelength 0.71073
_diffrn_reflns_av_R_equivalents 0.011
_diffrn_reflns_limit_h_max 9
_diffrn_reflns_limit_h_min 0
_diffrn_reflns_limit_k_max 20
_diffrn_reflns_limit_k_min -20
_diffrn_reflns_limit_l_max 7
_diffrn_reflns_limit_l_min -7
_diffrn_reflns_number 2729
_diffrn_reflns_theta_max 26.0
_diffrn_standards_decay_% 0
_diffrn_standards_interval_count 100
_diffrn_standards_number 3
_exptl_absorpt_coefficient_mu 6.30
_exptl_absorpt_correction_T_max 0.204
_exptl_absorpt_correction_T_min 0.092
_exptl_absorpt_correction_type integration
_exptl_absorpt_process_details '(Coppens et al., 1965)'
_exptl_crystal_colour Colourless
_exptl_crystal_density_diffrn 1.823
_exptl_crystal_density_method 'not measured'
_exptl_crystal_description Prism
_exptl_crystal_F_000 348
_exptl_crystal_size_max 0.6
_exptl_crystal_size_mid 0.4
_exptl_crystal_size_min 0.3
_refine_diff_density_max 0.89
_refine_diff_density_min -1.04
_refine_ls_extinction_method none
_refine_ls_goodness_of_fit_ref 1.23
_refine_ls_hydrogen_treatment constr
_refine_ls_number_parameters 161
_refine_ls_number_reflns 2287
_refine_ls_R_factor_gt 0.041
_refine_ls_shift/su_max 0.0004
_refine_ls_shift/su_mean 0.0001
_refine_ls_structure_factor_coef F
_refine_ls_weighting_details 'w = 1/[\s^2^(F) + 0.0009F^2^]'
_refine_ls_weighting_scheme calc
_refine_ls_wR_factor_ref 0.055
_reflns_number_gt 1842
_reflns_number_total 2515
_reflns_threshold_expression I>2\s(I)
_cod_data_source_file qb0095.cif
_cod_data_source_block IV
_cod_depositor_comments
;
The following automatic conversions were performed:
'_symmetry_cell_setting' value 'Triclinic' changed to 'triclinic'
according to '/home/saulius/struct/CIF-dictionaries/cif_core.dic'
dictionary named 'cif_core.dic' version 2.4.1 from 2010-06-29.

Automatic conversion script
Id: cif_fix_enum 1527 2010-12-29 10:47:43Z saulius 

The following automatic conversions were performed:

'_atom_site_thermal_displace_type' tag value 'Uij' was replaced with
'Uani' value 16 times.

Automatic conversion script
Id: cif_fix_values 1646 2011-03-28 12:23:43Z adriana 

The following automatic conversions were performed:

'_symmetry_cell_setting' value 'Triclinic' changed to 'triclinic'
according to /home/saulius/struct/CIF-dictionaries/cif_core.dic
dictionary named 'cif_core.dic' version 2.4.1 from 2010-06-29.

Automatic conversion script
Id: cif_fix_values 1715 2011-07-08 13:25:40Z adriana 
;
_cod_database_code 2008508

loop_
_symmetry_equiv_pos_as_xyz
+x,+y,+z
-x,-y,-z

loop_
_atom_site_aniso_label
_atom_site_aniso_U_11
_atom_site_aniso_U_22
_atom_site_aniso_U_33
_atom_site_aniso_U_12
_atom_site_aniso_U_13
_atom_site_aniso_U_23
Br1 .0449(3) .0805(4) .0530(3) -.0137(3) -.0128(2) .0195(3)
Br2 .0457(3) .0409(3) .0763(4) .0090(2) .0162(3) .0108(3)
O3 .067(2) .047(2) .075(3) -.006(2) .041(2) -.007(2)
O4 .071(2) .053(2) .033(2) -.020(2) .001(2) -.001(2)
C5 .039(2) .040(2) .030(2) -.010(2) .004(2) .011(2)
C6 .037(2) .030(2) .026(2) -.006(2) .004(2) .005(2)
C7 .065(3) .034(2) .039(3) -.014(2) .007(2) -.002(2)
C8 .071(4) .043(3) .052(3) -.021(3) .003(3) .012(2)
C9 .058(3) .043(3) .034(2) -.009(2) .003(2) .013(2)
C10 .039(2) .027(2) .031(2) .001(2) .006(2) .003(2)
C11 .034(2) .037(2) .032(2) -.004(2) -.002(2) .003(2)
C12 .037(2) .041(2) .043(3) -.011(2) .007(2) .000(2)
C13 .054(3) .029(2) .041(3) -.012(2) .018(2) -.002(2)
C14 .045(3) .031(2) .050(3) -.006(2) .009(2) .013(2)
C15 .038(2) .036(2) .042(3) .001(2) .008(2) .012(2)
C16 .071(4) .043(3) .061(3) -.021(3) .020(3) .007(2)

loop_
_atom_site_label
_atom_site_fract_x
_atom_site_fract_y
_atom_site_fract_z
_atom_site_U_iso_or_equiv
_atom_site_thermal_displace_type
_atom_site_occupancy
Br1 -.19210(7) .76010(4) .40240(9) .0605(2) Uani 1.000
Br2 .56250(7) .61370(3) .75440(10) .0558(2) Uani 1.000
O3 -.0880(5) .8768(2) .9618(6) .0610(10) Uani 1.000
O4 .3430(5) .7843(2) 1.1903(5) .0530(10) Uani 1.000
C5 -.0188(6) .7499(3) .6916(7) .0350(10) Uani 1.000
C6 .1666(6) .6854(3) .6382(7) .0310(10) Uani 1.000
C7 .1301(7) .5920(3) .5823(8) .046(2) Uani 1.000
C8 .1561(8) .5579(3) .8154(9) .054(2) Uani 1.000
C9 .2406(7) .6242(3) .9976(7) .045(2) Uani 1.000
C10 .3123(6) .6796(3) .8564(7) .0340(10) Uani 1.000
C11 .3604(6) .7651(3) .9832(7) .0360(10) Uani 1.000
C12 .4274(6) .8237(3) .8493(8) .040(2) Uani 1.000
C13 .2840(7) .9094(3) .8188(8) .040(2) Uani 1.000
C14 .0976(6) .8942(3) .6773(8) .041(2) Uani 1.000
C15 -.0084(6) .8445(3) .7916(8) .039(2) Uani 1.000
C16 .3732(8) .9669(3) .7000(9) .055(2) Uani 1.000
H5 -.07740 .72750 .79930 .013(8) Uiso 1.000
H6 .21960 .70620 .52220 .018(9) Uiso 1.000
H7A .00250 .59280 .50760 .040(10) Uiso 1.000
H7B .21880 .55630 .48100 .050(10) Uiso 1.000
H8A .24210 .50220 .80890 .06(2) Uiso 1.000
H8B .03570 .55190 .85480 .050(10) Uiso 1.000
H9A .34350 .59630 1.09990 .040(10) Uiso 1.000
H9B .14440 .65980 1.08890 .040(10) Uiso 1.000
H12A .54420 .83780 .93090 .040(10) Uiso 1.000
H12B .45170 .79280 .69760 .040(10) Uiso 1.000
H13 .25540 .93860 .97070 .08(2) Uiso 1.000
H14A .01720 .94980 .65600 .040(10) Uiso 1.000
H14B .12570 .86260 .52750 .040(10) Uiso 1.000
H16A .49030 .97580 .79190 .10(2) Uiso 1.000
H16B .39850 .93810 .54670 .06(2) Uiso 1.000
H16C .28750 1.02190 .68710 .08(2) Uiso 1.000

loop_
_geom_angle_atom_site_label_1
_geom_angle_atom_site_label_2
_geom_angle_atom_site_label_3
_geom_angle
_geom_angle_publ_flag
Br1 C5 C6 109.3(3) no
Br1 C5 C15 103.9(3) no
C6 C5 C15 118.6(4) no
C5 C6 C7 110.0(4) no
C5 C6 C10 111.3(4) no
C7 C6 C10 102.0(4) no
C6 C7 C8 106.0(4) no
C7 C8 C9 106.9(4) no
C8 C9 C10 104.6(4) no
Br2 C10 C6 107.6(3) no
Br2 C10 C9 108.2(4) no
Br2 C10 C11 102.8(3) no
C6 C10 C9 104.1(4) no
C6 C10 C11 116.6(4) no
C9 C10 C11 117.1(4) no
O4 C11 C10 119.0(4) no
O4 C11 C12 121.9(5) no
C10 C11 C12 119.2(4) no
C11 C12 C13 113.9(4) no
C12 C13 C14 112.3(4) no
C12 C13 C16 109.4(4) no
C14 C13 C16 109.6(4) no
C13 C14 C15 113.3(4) no
O3 C15 C5 118.0(4) no
O3 C15 C14 121.9(5) no
C5 C15 C14 120.1(4) no
Br1 C5 H5 109.1 no
C6 C5 H5 108.3 no
C15 C5 H5 107.3 no
C5 C6 H6 107.8 no
C7 C6 H6 117.0 no
C10 C6 H6 108.7 no
C6 C7 H7A 109.9 no
C6 C7 H7B 110.6 no
C8 C7 H7A 110.6 no
C8 C7 H7B 110.7 no
H7A C7 H7B 109.0 no
C7 C8 H8A 110.3 no
C7 C8 H8B 110.5 no
C9 C8 H8A 109.7 no
C9 C8 H8B 110.4 no
H8A C8 H8B 109.0 no
C8 C9 H9A 111.8 no
C8 C9 H9B 110.8 no
C10 C9 H9A 110.5 no
C10 C9 H9B 110.1 no
H9A C9 H9B 109.0 no
C11 C12 H12A 108.5 no
C11 C12 H12B 108.7 no
C13 C12 H12A 108.2 no
C13 C12 H12B 108.5 no
H12A C12 H12B 109.0 no
C12 C13 H13 108.1 no
C14 C13 H13 107.9 no
C16 C13 H13 109.5 no
C13 C14 H14A 108.5 no
C13 C14 H14B 108.4 no
C15 C14 H14A 108.4 no
C15 C14 H14B 109.2 no
H14A C14 H14B 108.9 no
C13 C16 H16A 108.4 no
C13 C16 H16B 109.2 no
C13 C16 H16C 110.2 no
H16A C16 H16B 110.0 no
H16A C16 H16C 110.1 no
H16B C16 H16C 109.0 no

loop_
_geom_bond_atom_site_label_1
_geom_bond_atom_site_label_2
_geom_bond_site_symmetry_1
_geom_bond_site_symmetry_2
_geom_bond_distance
_geom_bond_publ_flag
Br1 C5 . . 1.961(5) yes
Br2 C10 . . 1.997(5) yes
O3 C15 . . 1.204(6) yes
O4 C11 . . 1.217(5) yes
C5 C6 . . 1.532(7) yes
C5 C15 . . 1.532(7) yes
C6 C7 . . 1.537(7) yes
C6 C10 . . 1.535(6) yes
C7 C8 . . 1.521(7) yes
C8 C9 . . 1.530(7) yes
C9 C10 . . 1.514(6) yes
C10 C11 . . 1.521(7) yes
C11 C12 . . 1.505(7) yes
C12 C13 . . 1.536(7) yes
C13 C14 . . 1.521(7) yes
C13 C16 . . 1.528(7) yes
C14 C15 . . 1.499(7) yes
C5 H5 . . .960 no
C6 H6 . . .960 no
C7 H7A . . .960 no
C7 H7B . . .960 no
C8 H8A . . .960 no
C8 H8B . . .960 no
C9 H9A . . .960 no
C9 H9B . . .960 no
C12 H12A . . .960 no
C12 H12B . . .960 no
C13 H13 . . .960 no
C14 H14A . . .960 no
C14 H14B . . .960 no
C16 H16A . . .960 no
C16 H16B . . .960 no
C16 H16C . . .959 no
